data_7007981
loop_
_publ_author_name
'Britovsek, George J. P.'
'England, Jason'
'Spitzmesser, Stefan K.'
'White, Andrew J. P.'
'Williams, David J.'

_publ_section_title
;
 Synthesis of iron(II), manganese(II) cobalt(II) and ruthenium(II)
 complexes containing tridentate nitrogen ligands and their application
 in the catalytic oxidation of alkanes.
;
_journal_issue 5
_journal_name_full 'Dalton transactions (Cambridge, England : 2003)'
_journal_page_first 945
_journal_page_last 955
_journal_paper_doi 10.1039/b414813d
_journal_year 2005
_chemical_formula_moiety '[Ru(2)(CH3CN)3](SbF6)2'
_chemical_formula_sum 'C32.38 H38.75 Cl2.75 F12 N6 Ru Sb2'
_chemical_formula_weight 1182.00
_chemical_name_systematic
;
?
;
_space_group_IT_number 14
_symmetry_cell_setting monoclinic
_symmetry_space_group_name_Hall '-P 2ybc'
_symmetry_space_group_name_H-M 'P 1 21/c 1'
_atom_sites_solution_hydrogens geom
_atom_sites_solution_primary direct
_atom_sites_solution_secondary difmap
_audit_creation_method SHELXL
_cell_angle_alpha 90.00
_cell_angle_beta 96.268(15)
_cell_angle_gamma 90.00
_cell_formula_units_Z 8
_cell_length_a 15.823(3)
_cell_length_b 37.885(3)
_cell_length_c 15.047(3)
_cell_measurement_reflns_used 22
_cell_measurement_temperature 293(2)
_cell_measurement_theta_max 23.93
_cell_measurement_theta_min 10.97
_cell_volume 8966(3)
_computing_cell_refinement 'Siemens XSCANS'
_computing_data_collection 'Siemens XSCANS'
_computing_data_reduction 'Siemens SHELXTL'
_computing_molecular_graphics 'Siemens SHELXTL'
_computing_publication_material 'Siemens SHELXTL'
_computing_structure_refinement 'SHELXL-93 (Sheldrick, 1993)'
_computing_structure_solution 'SHELXS-86 (Sheldrick, 1990)'
_diffrn_ambient_temperature 293(2)
_diffrn_measurement_device 'Siemens P4'
_diffrn_measurement_method '\w scans'
_diffrn_radiation_monochromator graphite
_diffrn_radiation_source 'fine-focus sealed tube'
_diffrn_radiation_type CuK\a
_diffrn_radiation_wavelength 1.54178
_diffrn_reflns_av_R_equivalents 0.0659
_diffrn_reflns_av_sigmaI/netI 0.1001
_diffrn_reflns_limit_h_max 17
_diffrn_reflns_limit_h_min -17
_diffrn_reflns_limit_k_max 0
_diffrn_reflns_limit_k_min -41
_diffrn_reflns_limit_l_max 13
_diffrn_reflns_limit_l_min 0
_diffrn_reflns_number 11865
_diffrn_reflns_theta_max 57.04
_diffrn_reflns_theta_min 2.33
_diffrn_standards_interval_count 97
_diffrn_standards_number 3
_exptl_absorpt_coefficient_mu 14.420
_exptl_absorpt_correction_T_max 0.5502
_exptl_absorpt_correction_T_min 0.0916
_exptl_absorpt_correction_type empirical
_exptl_crystal_colour 'Dark orange'
_exptl_crystal_density_diffrn 1.751
_exptl_crystal_description prisms
_exptl_crystal_F_000 4606
_exptl_crystal_size_max 0.70
_exptl_crystal_size_mid 0.53
_exptl_crystal_size_min 0.27
_refine_diff_density_max 0.693
_refine_diff_density_min -0.782
_refine_diff_density_rms 0.136
_refine_ls_extinction_coef 0.000044(8)
_refine_ls_extinction_expression Fc^*^=kFc[1+0.001xFc^2^\l^3^/sin(2\q)]^-1/4^
_refine_ls_extinction_method SHELXL
_refine_ls_goodness_of_fit_all 1.056
_refine_ls_goodness_of_fit_obs 1.127
_refine_ls_matrix_type full
_refine_ls_number_parameters 1175
_refine_ls_number_reflns 9986
_refine_ls_number_restraints 2010
_refine_ls_restrained_S_all 1.083
_refine_ls_restrained_S_obs 1.049
_refine_ls_R_factor_all 0.1341
_refine_ls_R_factor_obs 0.0693
_refine_ls_shift/esd_max 0.001
_refine_ls_shift/esd_mean 0.000
_refine_ls_structure_factor_coef Fsqd
_refine_ls_weighting_details 'w=1/[\s^2^(Fo^2^)+(0.0643P)^2^+74.5426P] where P=(Fo^2^+2Fc^2^)/3'
_refine_ls_weighting_scheme calc
_refine_ls_wR_factor_all 0.1972
_refine_ls_wR_factor_obs 0.1481
_reflns_number_observed 6871
_reflns_number_total 11338
_reflns_observed_criterion >2sigma(I)
_cod_data_source_file b414813d.txt
_cod_data_source_block '[Ru(2)(CH3CN)3](SbF6)2'
_cod_depositor_comments
;
The following automatic conversions were performed:
'_symmetry_cell_setting' value 'Monoclinic' changed to 'monoclinic'
according to '/home/saulius/struct/CIF-dictionaries/cif_core.dic'
dictionary named 'cif_core.dic' version 2.4.1 from
2010-06-29.

'_exptl_absorpt_correction_type' value 'Empirical' changed to
'empirical' according to
'/home/saulius/struct/CIF-dictionaries/cif_core.dic' dictionary named
'cif_core.dic' version 2.4.1 from 2010-06-29.

Automatic conversion script
Id: cif_fix_enum 1527 2010-12-29 10:47:43Z saulius 

The following automatic conversions were performed:

'_refine_ls_weighting_scheme' value 'calc
w=1/[\s^2^(Fo^2^)+(0.0643P)^2^+74.5426P] where P=(Fo^2^+2Fc^2^)/3'
was changed to 'calc'. New tag '_refine_ls_weighting_details' was
created. The value of the new tag was set to
'w=1/[\s^2^(Fo^2^)+(0.0643P)^2^+74.5426P] where P=(Fo^2^+2Fc^2^)/3'.

Automatic conversion script
Id: cif_fix_values 3143 2015-03-26 13:38:13Z robertas 
;
_cod_original_cell_volume 8965.9(26)
_cod_original_sg_symbol_H-M P2(1)/c
_cod_database_code 7007981

loop_
_symmetry_equiv_pos_as_xyz
'x, y, z'
'-x, y+1/2, -z+1/2'
'-x, -y, -z'
'x, -y-1/2, z-1/2'

loop_
_atom_site_aniso_label
_atom_site_aniso_U_11
_atom_site_aniso_U_22
_atom_site_aniso_U_33
_atom_site_aniso_U_23
_atom_site_aniso_U_13
_atom_site_aniso_U_12
Ru 0.0290(6) 0.0290(5) 0.0318(6) 0.0026(4) 0.0020(4) -0.0042(4)
N1 0.036(7) 0.028(5) 0.055(8) 0.006(5) 0.003(6) -0.010(5)
C2 0.057(10) 0.049(7) 0.018(8) 0.005(6) -0.010(7) -0.005(7)
C3 0.055(11) 0.060(9) 0.042(10) 0.002(7) -0.004(8) -0.007(8)
C4 0.064(13) 0.070(11) 0.061(13) -0.010(9) -0.028(10) -0.001(9)
C5 0.055(12) 0.080(11) 0.032(9) -0.006(8) -0.010(8) -0.010(9)
C6 0.035(5) 0.035(4) 0.024(5) 0.001(4) 0.011(4) 0.001(4)
C7 0.048(9) 0.056(8) 0.021(8) -0.004(6) 0.015(6) -0.002(7)
N7 0.047(7) 0.038(6) 0.023(7) -0.005(5) 0.014(5) -0.005(5)
C8 0.041(10) 0.091(12) 0.081(13) 0.000(10) 0.026(10) -0.026(9)
C9 0.053(10) 0.034(7) 0.055(11) 0.009(7) 0.009(8) 0.012(7)
N9 0.054(7) 0.033(5) 0.015(6) 0.005(4) 0.001(5) -0.011(5)
C10 0.077(13) 0.099(13) 0.047(11) 0.003(9) 0.046(10) 0.015(10)
C11 0.040(8) 0.047(8) 0.034(9) -0.003(7) -0.004(6) -0.018(7)
C12 0.067(12) 0.075(11) 0.036(11) 0.004(8) 0.013(8) -0.013(9)
C13 0.104(18) 0.127(19) 0.053(15) 0.010(12) 0.016(12) -0.047(15)
C14 0.143(24) 0.132(21) 0.054(15) -0.011(14) 0.028(14) -0.039(18)
C15 0.110(14) 0.088(12) 0.081(13) -0.036(10) 0.041(11) -0.031(11)
C16 0.061(12) 0.073(11) 0.061(12) -0.016(9) 0.022(9) -0.036(9)
C17 0.086(15) 0.080(12) 0.061(13) 0.030(10) 0.019(11) -0.002(10)
C18 0.095(15) 0.049(9) 0.108(16) -0.012(10) 0.058(13) -0.011(9)
C19 0.037(8) 0.067(8) 0.025(7) -0.006(6) 0.017(6) -0.011(7)
C20 0.057(12) 0.085(13) 0.076(13) -0.014(10) 0.023(10) -0.029(10)
C21 0.086(12) 0.102(12) 0.065(11) -0.038(9) 0.044(10) -0.044(10)
C22 0.077(13) 0.146(16) 0.099(14) -0.034(13) 0.015(12) -0.016(13)
C23 0.094(14) 0.141(15) 0.068(12) -0.003(11) 0.017(11) 0.026(12)
C24 0.023(9) 0.120(16) 0.063(12) -0.004(10) 0.013(8) 0.016(9)
C25 0.115(18) 0.042(9) 0.115(17) 0.012(10) 0.046(15) -0.014(10)
C26 0.103(16) 0.112(15) 0.068(13) 0.040(11) 0.051(12) 0.050(13)
N27 0.036(7) 0.046(7) 0.049(8) 0.003(6) -0.001(6) 0.000(6)
C28 0.068(12) 0.037(8) 0.078(13) 0.009(8) 0.021(10) 0.002(8)
C29 0.106(17) 0.062(11) 0.093(15) 0.020(10) 0.006(13) 0.036(11)
N30 0.040(7) 0.045(7) 0.039(8) 0.000(6) 0.009(6) -0.005(6)
C31 0.041(10) 0.046(9) 0.076(13) 0.002(9) -0.030(9) 0.010(7)
C32 0.114(19) 0.078(13) 0.080(15) -0.044(11) -0.024(13) 0.000(12)
N33 0.026(7) 0.040(6) 0.051(8) 0.011(6) -0.020(6) -0.007(5)
C34 0.068(12) 0.055(10) 0.053(11) 0.013(8) 0.004(9) 0.005(9)
C35 0.153(24) 0.072(12) 0.088(16) 0.043(12) -0.003(16) 0.031(14)
Ru' 0.0313(6) 0.0383(5) 0.0269(6) 0.0001(4) 0.0085(4) -0.0043(4)
N1' 0.028(4) 0.034(4) 0.020(4) -0.005(3) 0.000(3) 0.001(3)
C2' 0.031(8) 0.043(7) 0.050(10) 0.012(7) 0.004(7) 0.002(6)
C3' 0.046(10) 0.073(10) 0.036(10) 0.003(8) 0.015(8) -0.023(8)
C4' 0.069(12) 0.092(12) 0.028(10) 0.015(8) 0.027(8) -0.009(10)
C5' 0.057(9) 0.065(8) 0.023(8) 0.016(6) 0.003(7) -0.002(7)
C6' 0.031(5) 0.031(4) 0.013(4) 0.003(3) 0.009(4) 0.002(4)
C7' 0.038(9) 0.048(8) 0.043(10) -0.008(7) 0.014(7) -0.002(6)
N7' 0.037(7) 0.059(7) 0.018(6) -0.011(5) 0.006(5) -0.008(5)
C8' 0.056(11) 0.076(11) 0.074(13) -0.005(9) 0.013(10) -0.027(9)
C9' 0.035(5) 0.031(4) 0.015(5) 0.001(3) 0.010(4) -0.002(4)
N9' 0.040(7) 0.034(6) 0.045(8) 0.010(5) -0.004(6) -0.012(5)
C10' 0.058(11) 0.063(9) 0.032(9) -0.017(7) -0.007(8) -0.009(8)
C11' 0.061(11) 0.064(9) 0.025(9) -0.011(7) 0.027(8) -0.027(8)
C12' 0.065(13) 0.061(11) 0.083(14) -0.024(10) 0.031(11) -0.026(9)
C13' 0.105(20) 0.086(15) 0.116(21) -0.034(14) 0.013(16) -0.037(14)
C14' 0.133(17) 0.116(15) 0.101(15) -0.051(13) 0.022(13) -0.022(13)
C15' 0.108(14) 0.139(14) 0.036(10) -0.004(10) 0.024(10) -0.024(12)
C16' 0.047(11) 0.116(15) 0.038(11) -0.003(10) 0.006(8) -0.038(10)
C17' 0.096(18) 0.055(11) 0.180(28) -0.023(14) 0.030(19) -0.007(11)
C18' 0.133(20) 0.131(19) 0.021(10) 0.006(10) 0.017(11) -0.017(15)
C19' 0.047(10) 0.059(9) 0.052(10) -0.017(7) 0.023(8) -0.027(8)
C20' 0.133(21) 0.088(14) 0.055(13) -0.019(11) 0.022(13) -0.069(15)
C21' 0.153(18) 0.104(14) 0.118(16) 0.006(12) 0.012(15) -0.050(14)
C22' 0.113(15) 0.120(15) 0.104(15) -0.029(12) 0.042(13) -0.061(13)
C23' 0.068(12) 0.127(14) 0.105(14) -0.068(12) 0.034(11) -0.015(11)
C24' 0.067(14) 0.111(16) 0.079(14) -0.058(12) 0.038(12) -0.048(12)
C25' 0.165(23) 0.066(12) 0.083(15) 0.038(11) -0.030(15) -0.033(14)
C26' 0.041(11) 0.101(15) 0.167(21) -0.036(15) -0.011(13) -0.003(11)
N27' 0.045(8) 0.052(7) 0.019(6) 0.012(5) 0.007(5) 0.005(6)
C28' 0.050(11) 0.066(10) 0.051(11) -0.015(8) 0.022(9) -0.007(9)
C29' 0.118(17) 0.102(13) 0.051(12) 0.041(10) 0.039(11) 0.058(12)
N30' 0.044(7) 0.074(8) 0.022(7) -0.022(5) 0.009(6) 0.000(6)
C31' 0.076(11) 0.089(10) 0.036(10) -0.014(8) 0.032(9) 0.016(9)
C32' 0.135(22) 0.148(21) 0.132(23) 0.057(17) 0.105(19) 0.015(17)
N33' 0.043(7) 0.038(6) 0.026(6) -0.009(5) -0.004(5) -0.001(6)
C34' 0.061(12) 0.039(9) 0.103(15) -0.028(9) 0.005(11) 0.001(9)
C35' 0.111(20) 0.066(12) 0.138(22) -0.001(13) -0.009(17) 0.025(12)
Sb10 0.0628(8) 0.0735(7) 0.0705(8) -0.0152(6) 0.0088(6) 0.0122(6)
F11 0.142(20) 0.202(21) 0.047(12) 0.070(13) -0.024(12) 0.011(17)
F12 0.126(21) 0.129(19) 0.291(41) -0.015(21) 0.150(26) -0.007(16)
F13 0.154(28) 0.114(19) 0.258(37) -0.036(21) -0.089(26) -0.035(18)
F14 0.083(18) 0.252(33) 0.202(32) 0.005(25) 0.078(20) 0.059(20)
F15 0.164(29) 0.131(20) 0.245(36) -0.103(22) -0.056(26) -0.030(19)
F16 0.219(28) 0.132(17) 0.078(14) 0.040(13) -0.013(16) 0.041(19)
Sb20 0.0754(9) 0.0557(6) 0.0655(8) 0.0088(5) 0.0019(6) -0.0056(6)
F21 0.132(16) 0.171(16) 0.044(10) 0.028(11) -0.005(11) -0.017(13)
F22 0.264(32) 0.162(22) 0.134(22) 0.037(18) 0.015(22) 0.103(22)
F23 0.163(25) 0.209(25) 0.145(23) 0.017(20) 0.037(20) -0.118(21)
F24 0.229(32) 0.233(30) 0.301(36) 0.043(28) 0.008(28) 0.152(26)
F25 0.216(44) 0.166(29) 0.266(49) 0.006(31) 0.158(42) -0.076(29)
F26 0.102(10) 0.102(9) 0.046(8) -0.019(7) 0.019(7) -0.007(8)
Sb30 0.0660(9) 0.0783(8) 0.0796(9) 0.0146(7) 0.0065(7) -0.0217(6)
F31 0.077(16) 0.127(19) 0.130(21) -0.008(17) 0.010(15) -0.041(14)
F32 0.159(20) 0.185(21) 0.123(18) 0.013(17) 0.032(16) -0.047(19)
F33 0.140(19) 0.106(16) 0.102(18) -0.002(14) 0.041(16) 0.024(15)
F34 0.159(19) 0.108(16) 0.075(14) -0.014(12) 0.040(14) -0.020(15)
F35 0.147(12) 0.130(12) 0.136(12) 0.020(9) 0.010(9) -0.005(9)
F36 0.120(20) 0.151(20) 0.133(20) -0.004(17) -0.031(17) -0.041(17)
F31' 0.138(22) 0.139(21) 0.100(18) 0.040(16) 0.011(17) -0.007(17)
F32' 0.171(21) 0.139(19) 0.175(22) -0.041(18) -0.006(20) -0.004(18)
F33' 0.111(11) 0.105(11) 0.092(11) 0.015(8) 0.019(8) -0.010(8)
F34' 0.130(12) 0.121(11) 0.121(11) -0.016(8) 0.014(9) 0.008(9)
F35' 0.165(21) 0.127(18) 0.118(19) 0.025(16) 0.030(17) -0.069(17)
F36' 0.100(19) 0.129(19) 0.138(21) 0.023(17) -0.009(18) -0.015(16)
Sb40 0.1090(13) 0.0671(8) 0.0989(11) 0.0225(7) 0.0033(9) -0.0061(8)
F41 0.168(25) 0.231(27) 0.161(23) -0.007(20) -0.077(20) 0.002(23)
F42 0.195(28) 0.306(37) 0.083(17) -0.029(20) 0.089(19) -0.018(27)
F43 0.223(35) 0.091(16) 0.345(47) 0.088(22) 0.047(34) -0.022(19)
F44 0.073(17) 0.322(42) 0.172(27) -0.002(30) 0.001(18) 0.021(23)
F45 0.325(44) 0.097(16) 0.205(30) 0.090(18) 0.019(30) -0.034(22)
F46 0.224(35) 0.161(24) 0.129(22) 0.008(18) -0.073(22) 0.005(25)
C40 0.070(15) 0.100(15) 0.127(20) 0.005(14) 0.024(14) 0.027(12)
Cl1 0.062(3) 0.102(3) 0.090(4) 0.002(3) 0.010(3) 0.005(3)
Cl2 0.123(6) 0.114(5) 0.200(8) 0.006(5) 0.069(6) -0.013(4)
C50 0.137(22) 0.095(15) 0.081(17) 0.010(12) 0.046(16) -0.002(14)
Cl3 0.174(8) 0.151(6) 0.113(6) 0.016(5) 0.045(5) 0.013(5)
Cl4 0.150(7) 0.146(6) 0.120(6) 0.021(5) -0.005(5) -0.028(5)
C60 0.114(22) 0.138(22) 0.129(22) 0.000(17) 0.028(18) -0.016(17)
Cl5 0.076(7) 0.133(9) 0.218(15) -0.020(9) 0.032(9) -0.016(7)
Cl6 0.233(21) 0.208(17) 0.135(13) 0.010(12) -0.017(13) 0.062(15)

loop_
_atom_site_label
_atom_site_type_symbol
_atom_site_fract_x
_atom_site_fract_y
_atom_site_fract_z
_atom_site_U_iso_or_equiv
_atom_site_thermal_displace_type
_atom_site_occupancy
_atom_site_calc_flag
_atom_site_refinement_flags
_atom_site_disorder_group
Ru Ru 0.16898(6) 0.36499(2) 0.55546(7) 0.0300(3) Uani 1 d . .
N1 N 0.2344(7) 0.3908(2) 0.6517(8) 0.040(3) Uani 1 d . .
C2 C 0.3167(10) 0.3975(4) 0.6435(9) 0.042(4) Uani 1 d U .
C3 C 0.3665(11) 0.4128(4) 0.7134(10) 0.053(4) Uani 1 d . .
H3A H 0.4235(11) 0.4177(4) 0.7090(10) 0.063 Uiso 1 calc R .
C4 C 0.3297(12) 0.4211(4) 0.7918(12) 0.068(5) Uani 1 d . .
H4A H 0.3620(12) 0.4316(4) 0.8401(12) 0.081 Uiso 1 calc R .
C5 C 0.2472(11) 0.4136(4) 0.7956(10) 0.057(4) Uani 1 d . .
H5A H 0.2227(11) 0.4195(4) 0.8471(10) 0.068 Uiso 1 calc R .
C6 C 0.1983(8) 0.3979(3) 0.7275(8) 0.031(3) Uani 1 d U .
C7 C 0.3434(9) 0.3869(4) 0.5576(9) 0.041(3) Uani 1 d U .
N7 N 0.2837(7) 0.3723(3) 0.5005(7) 0.035(3) Uani 1 d . .
C8 C 0.4323(10) 0.3937(5) 0.5366(13) 0.070(5) Uani 1 d . .
H8A H 0.4714(11) 0.3886(30) 0.5884(27) 0.104 Uiso 1 calc R .
H8B H 0.4378(23) 0.4179(9) 0.5199(78) 0.104 Uiso 1 calc R .
H8C H 0.4446(28) 0.3787(23) 0.4881(54) 0.104 Uiso 1 calc R .
C9 C 0.1070(10) 0.3870(3) 0.7180(11) 0.047(4) Uani 1 d . .
N9 N 0.0783(7) 0.3716(3) 0.6475(6) 0.034(3) Uani 1 d U .
C10 C 0.0581(12) 0.3957(5) 0.7996(11) 0.071(5) Uani 1 d . .
H10A H 0.0474(72) 0.4206(7) 0.8013(50) 0.107 Uiso 1 calc R .
H10B H 0.0918(35) 0.3887(30) 0.8537(12) 0.107 Uiso 1 calc R .
H10C H 0.0051(36) 0.3832(26) 0.7943(43) 0.107 Uiso 1 calc R .
C11 C 0.2998(9) 0.3659(3) 0.4100(9) 0.041(3) Uani 1 d . .
C12 C 0.3001(11) 0.3949(4) 0.3525(11) 0.059(4) Uani 1 d . .
C13 C 0.3082(14) 0.3879(7) 0.2634(14) 0.094(7) Uani 1 d . .
H13A H 0.3081(14) 0.4064(7) 0.2228(14) 0.113 Uiso 1 calc R .
C14 C 0.3163(17) 0.3533(7) 0.2342(15) 0.108(8) Uani 1 d . .
H14A H 0.3199(17) 0.3490(7) 0.1739(15) 0.130 Uiso 1 calc R .
C15 C 0.3189(14) 0.3265(6) 0.2903(15) 0.090(6) Uani 1 d U .
H15A H 0.3258(14) 0.3038(6) 0.2689(15) 0.109 Uiso 1 calc R .
C16 C 0.3116(11) 0.3315(4) 0.3822(12) 0.064(5) Uani 1 d . .
C17 C 0.2963(13) 0.4328(5) 0.3809(12) 0.075(6) Uani 1 d . .
H17A H 0.2891(89) 0.4339(5) 0.4434(24) 0.112 Uiso 1 calc R .
H17B H 0.2491(52) 0.4442(10) 0.3469(65) 0.112 Uiso 1 calc R .
H17C H 0.3481(36) 0.4445(10) 0.3706(85) 0.112 Uiso 1 calc R .
C18 C 0.3196(13) 0.3011(4) 0.4450(14) 0.080(6) Uani 1 d . .
H18A H 0.3673(55) 0.3048(18) 0.4892(58) 0.121 Uiso 1 calc R .
H18B H 0.3280(91) 0.2798(7) 0.4124(20) 0.121 Uiso 1 calc R .
H18C H 0.2686(37) 0.2991(23) 0.4739(71) 0.121 Uiso 1 calc R .
C19 C -0.0113(9) 0.3648(4) 0.6312(9) 0.042(3) Uani 1 d U .
C20 C -0.0395(12) 0.3302(5) 0.6366(13) 0.071(5) Uani 1 d . .
C21 C -0.1286(13) 0.3248(6) 0.6203(13) 0.082(6) Uani 1 d U .
H21A H -0.1516(13) 0.3024(6) 0.6261(13) 0.098 Uiso 1 calc R .
C22 C -0.1800(16) 0.3528(8) 0.5961(17) 0.107(8) Uani 1 d U .
H22A H -0.2380(16) 0.3489(8) 0.5829(17) 0.128 Uiso 1 calc R .
C23 C -0.1506(16) 0.3859(7) 0.5904(14) 0.100(7) Uani 1 d U .
H23A H -0.1883(16) 0.4042(7) 0.5744(14) 0.120 Uiso 1 calc R .
C24 C -0.0646(10) 0.3928(6) 0.6082(12) 0.068(5) Uani 1 d . .
C25 C 0.0228(14) 0.3013(4) 0.6661(15) 0.088(7) Uani 1 d . .
H25A H 0.0572(64) 0.3085(16) 0.7195(56) 0.132 Uiso 1 calc R .
H25B H 0.0587(64) 0.2969(27) 0.6197(42) 0.132 Uiso 1 calc R .
H25C H -0.0075(14) 0.2802(12) 0.6777(97) 0.132 Uiso 1 calc R .
C26 C -0.0383(14) 0.4312(5) 0.6094(13) 0.092(7) Uani 1 d U .
H26A H 0.0171(44) 0.4333(7) 0.5894(101) 0.137 Uiso 1 calc R .
H26B H -0.0366(98) 0.4403(13) 0.6692(23) 0.137 Uiso 1 calc R .
H26C H -0.0785(56) 0.4445(9) 0.5704(81) 0.137 Uiso 1 calc R .
N27 N 0.2162(7) 0.3214(3) 0.6208(8) 0.044(3) Uani 1 d . .
C28 C 0.2427(11) 0.2978(4) 0.6582(12) 0.060(5) Uani 1 d . .
C29 C 0.2824(14) 0.2668(4) 0.7045(14) 0.087(7) Uani 1 d . .
H29A H 0.3254(66) 0.2745(5) 0.7504(67) 0.131 Uiso 1 calc R .
H29B H 0.3078(83) 0.2523(21) 0.6624(24) 0.131 Uiso 1 calc R .
H29C H 0.2399(22) 0.2535(22) 0.7309(85) 0.131 Uiso 1 calc R .
N30 N 0.1100(7) 0.3340(3) 0.4555(8) 0.041(3) Uani 1 d . .
C31 C 0.0907(10) 0.3171(4) 0.3945(12) 0.057(4) Uani 1 d . .
C32 C 0.0642(15) 0.2943(5) 0.3172(13) 0.093(7) Uani 1 d . .
H32A H 0.0676(96) 0.3073(14) 0.2630(13) 0.140 Uiso 1 calc R .
H32B H 0.0068(36) 0.2866(33) 0.3200(56) 0.140 Uiso 1 calc R .
H32C H 0.1010(63) 0.2741(22) 0.3184(60) 0.140 Uiso 1 calc R .
N33 N 0.1211(7) 0.4074(3) 0.4853(8) 0.041(3) Uani 1 d . .
C34 C 0.0949(11) 0.4301(4) 0.4458(11) 0.059(4) Uani 1 d . .
C35 C 0.0585(17) 0.4607(5) 0.3955(15) 0.106(8) Uani 1 d . .
H35A H 0.0930(63) 0.4665(29) 0.3489(75) 0.158 Uiso 1 calc R .
H35B H 0.0566(104) 0.4805(14) 0.4350(28) 0.158 Uiso 1 calc R .
H35C H 0.0019(44) 0.4552(17) 0.3695(98) 0.158 Uiso 1 calc R .
Ru' Ru 0.69483(6) 0.12686(2) 0.59957(7) 0.0318(3) Uani 1 d . .
N1' N 0.7441(6) 0.1334(2) 0.4914(6) 0.028(2) Uani 1 d U .
C2' C 0.8149(9) 0.1526(3) 0.4871(10) 0.042(4) Uani 1 d . .
C3' C 0.8562(10) 0.1539(4) 0.4072(10) 0.051(4) Uani 1 d . .
H3'A H 0.9069(10) 0.1661(4) 0.4052(10) 0.061 Uiso 1 calc R .
C4' C 0.8183(11) 0.1364(4) 0.3339(10) 0.061(5) Uani 1 d . .
H4'A H 0.8418(11) 0.1376(4) 0.2800(10) 0.074 Uiso 1 calc R .
C5' C 0.7463(10) 0.1173(4) 0.3395(9) 0.049(4) Uani 1 d U .
H5'A H 0.7229(10) 0.1045(4) 0.2900(9) 0.058 Uiso 1 calc R .
C6' C 0.7082(8) 0.1166(3) 0.4149(7) 0.024(3) Uani 1 d U .
C7' C 0.8436(9) 0.1693(3) 0.5752(10) 0.042(4) Uani 1 d . .
N7' N 0.7928(7) 0.1629(3) 0.6388(7) 0.038(3) Uani 1 d . .
C8' C 0.9193(11) 0.1926(4) 0.5822(12) 0.068(5) Uani 1 d . .
H8'1 H 0.9205(42) 0.2055(24) 0.5275(32) 0.102 Uiso 1 calc R .
H8'2 H 0.9698(11) 0.1785(5) 0.5929(82) 0.102 Uiso 1 calc R .
H8'3 H 0.9167(41) 0.2088(22) 0.6308(53) 0.102 Uiso 1 calc R .
C9' C 0.6351(8) 0.0951(3) 0.4309(8) 0.026(3) Uani 1 d U .
N9' N 0.6141(7) 0.0962(3) 0.5115(8) 0.040(3) Uani 1 d . .
C10' C 0.5854(10) 0.0744(4) 0.3583(9) 0.052(4) Uani 1 d . .
H10D H 0.6213(20) 0.0568(17) 0.3363(46) 0.078 Uiso 1 calc R .
H10E H 0.5649(54) 0.0900(6) 0.3105(30) 0.078 Uiso 1 calc R .
H10F H 0.5381(37) 0.0632(21) 0.3817(19) 0.078 Uiso 1 calc R .
C11' C 0.8075(10) 0.1838(4) 0.7151(10) 0.048(4) Uani 1 d . .
C12' C 0.7845(12) 0.2198(5) 0.7139(14) 0.068(5) Uani 1 d . .
C13' C 0.7969(16) 0.2399(6) 0.7898(18) 0.102(8) Uani 1 d . .
H13B H 0.7827(16) 0.2637(6) 0.7884(18) 0.123 Uiso 1 calc R .
C14' C 0.8307(18) 0.2242(7) 0.8678(19) 0.116(8) Uani 1 d U .
H14B H 0.8397(18) 0.2384(7) 0.9185(19) 0.139 Uiso 1 calc R .
C15' C 0.8520(15) 0.1896(6) 0.8762(13) 0.093(7) Uani 1 d U .
H15B H 0.8747(15) 0.1801(6) 0.9306(13) 0.111 Uiso 1 calc R .
C16' C 0.8376(11) 0.1680(5) 0.7957(11) 0.067(5) Uani 1 d . .
C17' C 0.7479(15) 0.2370(5) 0.6279(19) 0.109(9) Uani 1 d . .
H17D H 0.7294(105) 0.2191(5) 0.5849(44) 0.164 Uiso 1 calc R .
H17E H 0.7907(35) 0.2513(37) 0.6051(64) 0.164 Uiso 1 calc R .
H17F H 0.7004(70) 0.2515(37) 0.6389(30) 0.164 Uiso 1 calc R .
C18' C 0.8632(15) 0.1284(6) 0.8043(11) 0.095(7) Uani 1 d . .
H18D H 0.8155(33) 0.1139(6) 0.7825(98) 0.142 Uiso 1 calc R .
H18E H 0.8803(98) 0.1228(12) 0.8659(18) 0.142 Uiso 1 calc R .
H18F H 0.9096(68) 0.1239(11) 0.7697(87) 0.142 Uiso 1 calc R .
C19' C 0.5383(10) 0.0780(4) 0.5358(11) 0.051(4) Uani 1 d . .
C20' C 0.5502(17) 0.0448(6) 0.5780(13) 0.091(8) Uani 1 d . .
C21' C 0.4748(22) 0.0289(7) 0.6072(19) 0.125(9) Uani 1 d U .
H21B H 0.4778(22) 0.0073(7) 0.6366(19) 0.150 Uiso 1 calc R .
C22' C 0.4029(19) 0.0454(7) 0.5914(17) 0.110(8) Uani 1 d U .
H22B H 0.3556(19) 0.0338(7) 0.6090(17) 0.132 Uiso 1 calc R .
C23' C 0.3881(14) 0.0777(7) 0.5521(16) 0.098(7) Uani 1 d U .
H23B H 0.3343(14) 0.0880(7) 0.5467(16) 0.118 Uiso 1 calc R .
C24' C 0.4586(13) 0.0950(6) 0.5199(14) 0.083(7) Uani 1 d . .
C25' C 0.6324(18) 0.0261(5) 0.5875(15) 0.108(9) Uani 1 d U .
H25D H 0.6236(23) 0.0018(12) 0.6023(118) 0.162 Uiso 1 calc R .
H25E H 0.6699(42) 0.0369(30) 0.6341(80) 0.162 Uiso 1 calc R .
H25F H 0.6573(56) 0.0274(40) 0.5321(38) 0.162 Uiso 1 calc R .
C26' C 0.4451(12) 0.1290(6) 0.4699(18) 0.105(8) Uani 1 d U .
H26D H 0.4387(111) 0.1478(9) 0.5113(21) 0.157 Uiso 1 calc R .
H26E H 0.3948(63) 0.1273(17) 0.4283(85) 0.157 Uiso 1 calc R .
H26F H 0.4933(52) 0.1337(24) 0.4380(94) 0.157 Uiso 1 calc R .
N27' N 0.7780(8) 0.0866(3) 0.6209(7) 0.038(3) Uani 1 d . .
C28' C 0.8252(11) 0.0650(4) 0.6299(11) 0.054(4) Uani 1 d . .
C29' C 0.8838(14) 0.0335(5) 0.6390(12) 0.088(7) Uani 1 d U .
H29D H 0.8791(72) 0.0206(23) 0.5837(36) 0.132 Uiso 1 calc R .
H29E H 0.8683(64) 0.0184(21) 0.6859(71) 0.132 Uiso 1 calc R .
H29F H 0.9414(18) 0.0413(6) 0.6533(99) 0.132 Uiso 1 calc R .
N30' N 0.6404(8) 0.1143(3) 0.7104(8) 0.046(3) Uani 1 d U .
C31' C 0.6042(12) 0.1040(5) 0.7673(11) 0.065(5) Uani 1 d U .
C32' C 0.5521(16) 0.0890(7) 0.8333(17) 0.132(11) Uani 1 d . .
H32D H 0.4963(44) 0.0993(43) 0.8252(96) 0.197 Uiso 1 calc R .
H32E H 0.5782(73) 0.0940(49) 0.8925(17) 0.197 Uiso 1 calc R .
H32F H 0.5478(117) 0.0639(10) 0.8250(96) 0.197 Uiso 1 calc R .
N33' N 0.6117(7) 0.1675(3) 0.5786(7) 0.036(3) Uani 1 d . .
C34' C 0.5671(12) 0.1898(4) 0.5676(13) 0.068(5) Uani 1 d . .
C35' C 0.5017(15) 0.2182(5) 0.5503(17) 0.106(8) Uani 1 d . .
H35D H 0.4816(80) 0.2187(30) 0.4878(24) 0.160 Uiso 1 calc R .
H35E H 0.5265(34) 0.2406(8) 0.5679(109) 0.160 Uiso 1 calc R .
H35F H 0.4549(53) 0.2135(25) 0.5842(90) 0.160 Uiso 1 calc R .
Sb10 Sb 0.84646(8) 0.01487(3) 0.35172(9) 0.0688(4) Uani 1 d D .
F11 F 0.8060(14) 0.0416(5) 0.2546(10) 0.133(9) Uani 0.60 d PDU 1
F12 F 0.7545(12) 0.0272(5) 0.4045(16) 0.172(15) Uani 0.60 d PD 1
F13 F 0.9008(14) 0.0540(5) 0.4003(16) 0.183(14) Uani 0.60 d PD 1
F14 F 0.9398(12) 0.0049(7) 0.2959(15) 0.175(13) Uani 0.60 d PD 1
F15 F 0.7924(15) -0.0231(5) 0.2998(16) 0.186(14) Uani 0.60 d PD 1
F16 F 0.8877(16) -0.0112(5) 0.4460(11) 0.145(10) Uani 0.60 d PDU 1
F11' F 0.8651(20) 0.0500(6) 0.2771(17) 0.120(13) Uiso 0.40 d PD 2
F12' F 0.7389(13) 0.0099(9) 0.2971(21) 0.208(22) Uiso 0.40 d PD 2
F13' F 0.8073(19) 0.0463(6) 0.4289(15) 0.097(9) Uiso 0.40 d PD 2
F14' F 0.9516(13) 0.0197(9) 0.4098(22) 0.237(26) Uiso 0.40 d PD 2
F15' F 0.8842(21) -0.0174(6) 0.2792(17) 0.117(11) Uiso 0.40 d PD 2
F16' F 0.8240(21) -0.0203(6) 0.4294(18) 0.138(15) Uiso 0.40 d PD 2
Sb20 Sb 0.77084(8) 0.01051(3) 0.88155(8) 0.0660(4) Uani 1 d D .
F21 F 0.7385(14) 0.0045(6) 0.7645(9) 0.117(8) Uani 0.55 d PDU 1
F22 F 0.8417(16) -0.0260(5) 0.8811(15) 0.187(14) Uani 0.55 d PDU 1
F23 F 0.6856(15) -0.0184(7) 0.9100(14) 0.171(13) Uani 0.55 d PDU 1
F24 F 0.6979(16) 0.0473(6) 0.8846(18) 0.256(20) Uani 0.55 d PDU 1
F25 F 0.8544(15) 0.0406(6) 0.8575(16) 0.206(21) Uani 0.55 d PD 1
F26 F 0.8013(12) 0.0166(5) 1.0012(9) 0.083(5) Uani 0.55 d PDU 1
F21' F 0.6706(13) 0.0113(7) 0.8137(17) 0.163(14) Uiso 0.45 d PD 2
F22' F 0.8129(16) -0.0191(6) 0.8010(16) 0.123(10) Uiso 0.45 d PD 2
F23' F 0.7366(16) -0.0279(5) 0.9392(15) 0.103(10) Uiso 0.45 d PD 2
F24' F 0.7333(18) 0.0395(6) 0.9608(17) 0.148(13) Uiso 0.45 d PD 2
F25' F 0.8073(18) 0.0475(6) 0.8193(18) 0.141(15) Uiso 0.45 d PD 2
F26' F 0.8741(13) 0.0080(8) 0.9470(18) 0.197(18) Uiso 0.45 d PD 2
Sb30 Sb 0.17405(9) 0.19812(3) 0.47598(9) 0.0747(4) Uani 1 d D .
F31 F 0.0662(11) 0.1819(7) 0.4380(17) 0.111(10) Uani 0.50 d PDU 1
F32 F 0.2012(17) 0.1949(7) 0.3622(12) 0.155(11) Uani 0.50 d PDU 1
F33 F 0.2093(16) 0.1511(4) 0.4928(15) 0.114(8) Uani 0.50 d PDU 1
F34 F 0.1455(17) 0.1976(6) 0.5901(11) 0.112(8) Uani 0.50 d PDU 1
F35 F 0.1406(16) 0.2428(4) 0.4605(17) 0.138(9) Uani 0.50 d PDU 1
F36 F 0.2821(12) 0.2117(7) 0.5147(18) 0.138(12) Uani 0.50 d PDU 1
F31' F 0.0650(12) 0.1947(7) 0.4225(17) 0.126(11) Uani 0.50 d PDU 2
F32' F 0.2000(18) 0.1553(5) 0.4389(18) 0.164(12) Uani 0.50 d PDU 2
F33' F 0.1378(16) 0.1807(6) 0.5795(12) 0.102(8) Uani 0.50 d PDU 2
F34' F 0.1467(16) 0.2430(4) 0.5188(16) 0.124(9) Uani 0.50 d PDU 2
F35' F 0.2061(16) 0.2195(6) 0.3779(13) 0.136(10) Uani 0.50 d PDU 2
F36' F 0.2810(11) 0.2032(7) 0.5342(17) 0.124(10) Uani 0.50 d PDU 2
Sb40 Sb 0.54032(11) 0.18914(3) 0.24709(11) 0.0923(5) Uani 1 d D .
F41 F 0.4625(14) 0.1870(7) 0.1518(13) 0.194(14) Uani 0.65 d PDU 1
F42 F 0.6235(13) 0.1773(8) 0.1793(13) 0.189(13) Uani 0.65 d PD 1
F43 F 0.5258(18) 0.1439(4) 0.2715(18) 0.219(16) Uani 0.65 d PD 1
F44 F 0.4620(12) 0.2028(8) 0.3176(14) 0.190(13) Uani 0.65 d PD 1
F45 F 0.5609(19) 0.2351(4) 0.2225(16) 0.210(15) Uani 0.65 d PD 1
F46 F 0.6212(14) 0.1925(6) 0.3446(12) 0.178(13) Uani 0.65 d PD 1
F41' F 0.4905(28) 0.2266(9) 0.2942(26) 0.214(33) Uiso 0.35 d PD 2
F42' F 0.5824(24) 0.1754(10) 0.3570(15) 0.158(23) Uiso 0.35 d PD 2
F43' F 0.6321(20) 0.2144(11) 0.2336(28) 0.219(29) Uiso 0.35 d PD 2
F44' F 0.4926(23) 0.2025(10) 0.1370(16) 0.131(17) Uiso 0.35 d PD 2
F45' F 0.4435(20) 0.1638(12) 0.2593(29) 0.223(29) Uiso 0.35 d PD 2
F46' F 0.5843(27) 0.1511(8) 0.1989(24) 0.152(18) Uiso 0.35 d PD 2
C40 C 0.3714(13) -0.0276(5) 0.8896(17) 0.098(7) Uani 1 d . .
H40A H 0.3654(13) -0.0195(5) 0.9497(17) 0.117 Uiso 1 calc R .
H40B H 0.3245(13) -0.0180(5) 0.8500(17) 0.117 Uiso 1 calc R .
Cl1 Cl 0.3660(3) -0.07289(14) 0.8869(4) 0.0845(14) Uani 1 d . .
Cl2 Cl 0.4671(5) -0.0118(2) 0.8572(6) 0.142(3) Uani 1 d . .
C50 C 0.1050(16) 0.1009(6) 0.6270(14) 0.102(8) Uani 1 d . .
H50A H 0.1309(16) 0.0777(6) 0.6325(14) 0.122 Uiso 1 calc R .
H50B H 0.1473(16) 0.1174(6) 0.6105(14) 0.122 Uiso 1 calc R .
Cl3 Cl 0.0725(6) 0.1130(2) 0.7271(5) 0.144(3) Uani 1 d . .
Cl4 Cl 0.0183(6) 0.1001(2) 0.5432(5) 0.140(3) Uani 1 d . .
C60 C 0.3871(17) -0.1966(13) 0.1435(15) 0.126(16) Uani 0.60 d PDU 1
H60A H 0.3448(17) -0.1808(13) 0.1633(15) 0.151 Uiso 0.60 calc PR 1
H60B H 0.3738(17) -0.2205(13) 0.1609(15) 0.151 Uiso 0.60 calc PR 1
Cl5 Cl 0.4872(7) -0.1848(3) 0.1909(10) 0.141(5) Uani 0.60 d PD 1
Cl6 Cl 0.3868(13) -0.1940(5) 0.0275(10) 0.195(7) Uani 0.60 d PD 1
C60' C 0.4087(190) -0.2029(26) 0.1016(46) 0.189(119) Uiso 0.15 d PD 2
H60C H 0.3667(190) -0.2217(26) 0.0962(46) 0.227 Uiso 0.15 calc PR 2
H60D H 0.4600(190) -0.2113(26) 0.0785(46) 0.227 Uiso 0.15 calc PR 2
Cl5' Cl 0.4303(28) -0.1895(9) 0.2131(24) 0.088(10) Uiso 0.15 d PD 2
Cl6' Cl 0.3693(43) -0.1652(18) 0.0437(33) 0.162(23) Uiso 0.15 d PD 2

loop_
_atom_type_symbol
_atom_type_description
_atom_type_scat_dispersion_real
_atom_type_scat_dispersion_imag
_atom_type_scat_source
C C 0.0181 0.0091 'International Tables Vol C Tables 4.2.6.8 and 6.1.1.4'
H H 0.0000 0.0000 'International Tables Vol C Tables 4.2.6.8 and 6.1.1.4'
N N 0.0311 0.0180 'International Tables Vol C Tables 4.2.6.8 and 6.1.1.4'
F F 0.0727 0.0534 'International Tables Vol C Tables 4.2.6.8 and 6.1.1.4'
Cl Cl 0.3639 0.7018 'International Tables Vol C Tables 4.2.6.8 and 6.1.1.4'
Ru Ru 0.0552 3.2960 'International Tables Vol C Tables 4.2.6.8 and 6.1.1.4'
Sb Sb -0.0562 5.8946 'International Tables Vol C Tables 4.2.6.8 and 6.1.1.4'

loop_
_geom_angle_atom_site_label_1
_geom_angle_atom_site_label_2
_geom_angle_atom_site_label_3
_geom_angle
_geom_angle_site_symmetry_1
_geom_angle_site_symmetry_3
_geom_angle_publ_flag
N1 Ru N27 84.8(5) . . ?
N1 Ru N33 97.3(4) . . ?
N27 Ru N33 177.6(5) . . ?
N1 Ru N30 174.1(5) . . ?
N27 Ru N30 90.3(5) . . ?
N33 Ru N30 87.5(5) . . ?
N1 Ru N7 79.3(4) . . ?
N27 Ru N7 90.6(4) . . ?
N33 Ru N7 88.9(4) . . ?
N30 Ru N7 97.5(4) . . ?
N1 Ru N9 78.3(4) . . ?
N27 Ru N9 91.1(4) . . ?
N33 Ru N9 90.3(4) . . ?
N30 Ru N9 105.1(4) . . ?
N7 Ru N9 157.3(4) . . ?
C2 N1 C6 122.7(12) . . ?
C2 N1 Ru 117.9(9) . . ?
C6 N1 Ru 119.0(9) . . ?
N1 C2 C3 119.4(14) . . ?
N1 C2 C7 113.9(12) . . ?
C3 C2 C7 126.7(14) . . ?
C2 C3 C4 118.8(15) . . ?
C5 C4 C3 118.8(16) . . ?
C4 C5 C6 122.5(16) . . ?
C5 C6 N1 117.7(13) . . ?
C5 C6 C9 131.3(13) . . ?
N1 C6 C9 110.9(12) . . ?
N7 C7 C2 115.8(12) . . ?
N7 C7 C8 123.5(13) . . ?
C2 C7 C8 120.6(14) . . ?
C7 N7 C11 119.9(11) . . ?
C7 N7 Ru 112.7(8) . . ?
C11 N7 Ru 127.2(9) . . ?
N9 C9 C6 117.8(13) . . ?
N9 C9 C10 127.1(15) . . ?
C6 C9 C10 115.1(14) . . ?
C9 N9 C19 119.2(12) . . ?
C9 N9 Ru 113.6(10) . . ?
C19 N9 Ru 126.5(8) . . ?
C16 C11 C12 122.7(14) . . ?
C16 C11 N7 119.2(13) . . ?
C12 C11 N7 118.0(12) . . ?
C13 C12 C11 117.2(17) . . ?
C13 C12 C17 117.9(17) . . ?
C11 C12 C17 124.8(14) . . ?
C12 C13 C14 120.4(20) . . ?
C15 C14 C13 121.3(21) . . ?
C14 C15 C16 121.7(20) . . ?
C11 C16 C15 116.6(17) . . ?
C11 C16 C18 122.7(15) . . ?
C15 C16 C18 120.6(17) . . ?
C24 C19 C20 123.3(15) . . ?
C24 C19 N9 118.2(13) . . ?
C20 C19 N9 118.4(14) . . ?
C19 C20 C21 116.4(19) . . ?
C19 C20 C25 119.8(16) . . ?
C21 C20 C25 123.6(17) . . ?
C22 C21 C20 119.1(20) . . ?
C23 C22 C21 122.9(24) . . ?
C22 C23 C24 120.4(24) . . ?
C19 C24 C23 117.7(20) . . ?
C19 C24 C26 125.3(16) . . ?
C23 C24 C26 116.7(19) . . ?
C28 N27 Ru 178.8(13) . . ?
N27 C28 C29 176.4(18) . . ?
C31 N30 Ru 168.1(13) . . ?
N30 C31 C32 178.0(20) . . ?
C34 N33 Ru 178.8(13) . . ?
N33 C34 C35 178.2(19) . . ?
N1' Ru' N30' 173.6(4) . . ?
N1' Ru' N27' 85.0(4) . . ?
N30' Ru' N27' 91.2(4) . . ?
N1' Ru' N33' 95.1(4) . . ?
N30' Ru' N33' 88.8(5) . . ?
N27' Ru' N33' 179.7(5) . . ?
N1' Ru' N9' 78.9(4) . . ?
N30' Ru' N9' 96.2(4) . . ?
N27' Ru' N9' 91.3(5) . . ?
N33' Ru' N9' 89.0(4) . . ?
N1' Ru' N7' 78.3(4) . . ?
N30' Ru' N7' 106.8(4) . . ?
N27' Ru' N7' 89.9(5) . . ?
N33' Ru' N7' 89.8(4) . . ?
N9' Ru' N7' 156.9(4) . . ?
C2' N1' C6' 118.6(10) . . ?
C2' N1' Ru' 122.3(9) . . ?
C6' N1' Ru' 119.0(7) . . ?
N1' C2' C3' 121.2(13) . . ?
N1' C2' C7' 111.2(11) . . ?
C3' C2' C7' 127.5(12) . . ?
C4' C3' C2' 117.4(13) . . ?
C5' C4' C3' 120.3(13) . . ?
C6' C5' C4' 121.3(14) . . ?
C5' C6' N1' 120.9(12) . . ?
C5' C6' C9' 126.2(12) . . ?
N1' C6' C9' 112.4(9) . . ?
N7' C7' C8' 127.0(13) . . ?
N7' C7' C2' 114.2(12) . . ?
C8' C7' C2' 118.7(12) . . ?
C7' N7' C11' 115.3(11) . . ?
C7' N7' Ru' 113.6(8) . . ?
C11' N7' Ru' 130.7(8) . . ?
N9' C9' C6' 115.4(11) . . ?
N9' C9' C10' 122.2(11) . . ?
C6' C9' C10' 122.4(11) . . ?
C9' N9' C19' 121.4(12) . . ?
C9' N9' Ru' 114.2(8) . . ?
C19' N9' Ru' 124.4(9) . . ?
C16' C11' N7' 118.9(14) . . ?
C16' C11' C12' 119.5(15) . . ?
N7' C11' C12' 121.3(15) . . ?
C13' C12' C11' 120.9(22) . . ?
C13' C12' C17' 118.9(20) . . ?
C11' C12' C17' 120.2(16) . . ?
C12' C13' C14' 118.8(23) . . ?
C15' C14' C13' 124.6(22) . . ?
C14' C15' C16' 116.7(21) . . ?
C11' C16' C15' 119.3(19) . . ?
C11' C16' C18' 123.4(15) . . ?
C15' C16' C18' 117.2(17) . . ?
C20' C19' C24' 123.7(17) . . ?
C20' C19' N9' 117.4(16) . . ?
C24' C19' N9' 118.8(14) . . ?
C19' C20' C21' 115.6(25) . . ?
C19' C20' C25' 122.9(17) . . ?
C21' C20' C25' 121.4(23) . . ?
C22' C21' C20' 118.8(26) . . ?
C21' C22' C23' 128.0(24) . . ?
C22' C23' C24' 117.0(23) . . ?
C19' C24' C23' 116.8(22) . . ?
C19' C24' C26' 123.7(15) . . ?
C23' C24' C26' 119.5(22) . . ?
C28' N27' Ru' 177.2(11) . . ?
N27' C28' C29' 175.1(19) . . ?
C31' N30' Ru' 171.6(13) . . ?
N30' C31' C32' 174.2(22) . . ?
C34' N33' Ru' 179.4(12) . . ?
N33' C34' C35' 175.9(19) . . ?
F15' Sb10 F11' 92.1(9) . . ?
F16 Sb10 F12 92.0(8) . . ?
F15' Sb10 F14' 90.8(9) . . ?
F11' Sb10 F14' 91.2(9) . . ?
F16 Sb10 F15 91.1(8) . . ?
F12 Sb10 F15 91.7(8) . . ?
F15' Sb10 F12' 90.7(9) . . ?
F11' Sb10 F12' 90.2(9) . . ?
F14' Sb10 F12' 177.9(12) . . ?
F16 Sb10 F14 90.4(8) . . ?
F12 Sb10 F14 176.8(9) . . ?
F15 Sb10 F14 90.3(8) . . ?
F15' Sb10 F13' 177.6(10) . . ?
F11' Sb10 F13' 90.3(8) . . ?
F14' Sb10 F13' 89.1(9) . . ?
F12' Sb10 F13' 89.3(9) . . ?
F16 Sb10 F13 90.8(8) . . ?
F12 Sb10 F13 88.9(8) . . ?
F15 Sb10 F13 177.9(9) . . ?
F14 Sb10 F13 89.0(8) . . ?
F15' Sb10 F16' 89.6(9) . . ?
F11' Sb10 F16' 177.9(10) . . ?
F14' Sb10 F16' 89.9(9) . . ?
F12' Sb10 F16' 88.6(9) . . ?
F13' Sb10 F16' 88.0(8) . . ?
F16 Sb10 F11 179.0(9) . . ?
F12 Sb10 F11 88.9(8) . . ?
F15 Sb10 F11 89.2(8) . . ?
F14 Sb10 F11 88.7(7) . . ?
F13 Sb10 F11 88.8(7) . . ?
F24' Sb20 F21' 91.9(9) . . ?
F22 Sb20 F21 90.6(8) . . ?
F24' Sb20 F23' 92.1(9) . . ?
F21' Sb20 F23' 89.6(9) . . ?
F22 Sb20 F25 90.8(9) . . ?
F21 Sb20 F25 91.1(8) . . ?
F24' Sb20 F25' 91.0(9) . . ?
F21' Sb20 F25' 90.3(9) . . ?
F23' Sb20 F25' 176.9(10) . . ?
F22 Sb20 F24 178.6(10) . . ?
F21 Sb20 F24 90.5(8) . . ?
F25 Sb20 F24 90.1(8) . . ?
F24' Sb20 F26' 90.8(9) . . ?
F21' Sb20 F26' 177.3(10) . . ?
F23' Sb20 F26' 89.9(9) . . ?
F25' Sb20 F26' 90.1(9) . . ?
F22 Sb20 F23 91.0(8) . . ?
F21 Sb20 F23 90.9(8) . . ?
F25 Sb20 F23 177.3(10) . . ?
F24 Sb20 F23 88.1(9) . . ?
F22 Sb20 F26 90.2(7) . . ?
F21 Sb20 F26 178.7(8) . . ?
F25 Sb20 F26 89.9(8) . . ?
F24 Sb20 F26 88.8(8) . . ?
F23 Sb20 F26 88.1(7) . . ?
F24' Sb20 F22' 178.3(11) . . ?
F21' Sb20 F22' 89.8(9) . . ?
F23' Sb20 F22' 88.4(8) . . ?
F25' Sb20 F22' 88.4(8) . . ?
F26' Sb20 F22' 87.5(9) . . ?
F32' Sb30 F35' 93.3(9) . . ?
F35 Sb30 F32 92.2(8) . . ?
F35 Sb30 F36 91.7(8) . . ?
F32 Sb30 F36 90.6(9) . . ?
F35 Sb30 F34 91.9(8) . . ?
F32 Sb30 F34 175.5(9) . . ?
F36 Sb30 F34 91.3(8) . . ?
F32' Sb30 F31' 92.1(9) . . ?
F35' Sb30 F31' 90.5(8) . . ?
F32' Sb30 F36' 90.8(9) . . ?
F35' Sb30 F36' 90.9(8) . . ?
F31' Sb30 F36' 176.7(10) . . ?
F32' Sb30 F33' 92.4(8) . . ?
F35' Sb30 F33' 174.3(9) . . ?
F31' Sb30 F33' 88.9(8) . . ?
F36' Sb30 F33' 89.4(8) . . ?
F35 Sb30 F31 91.3(8) . . ?
F32 Sb30 F31 89.5(8) . . ?
F36 Sb30 F31 177.0(10) . . ?
F34 Sb30 F31 88.4(8) . . ?
F35 Sb30 F33 179.8(9) . . ?
F32 Sb30 F33 88.0(8) . . ?
F36 Sb30 F33 88.3(8) . . ?
F34 Sb30 F33 87.9(7) . . ?
F31 Sb30 F33 88.7(8) . . ?
F32' Sb30 F34' 178.3(10) . . ?
F35' Sb30 F34' 88.3(8) . . ?
F31' Sb30 F34' 88.5(8) . . ?
F36' Sb30 F34' 88.6(8) . . ?
F33' Sb30 F34' 86.0(8) . . ?
F43 Sb40 F41 91.7(8) . . ?
F43' Sb40 F46' 91.6(10) . . ?
F43' Sb40 F42' 92.1(10) . . ?
F46' Sb40 F42' 91.0(10) . . ?
F43 Sb40 F44 92.4(8) . . ?
F41 Sb40 F44 91.6(8) . . ?
F43' Sb40 F41' 91.2(10) . . ?
F46' Sb40 F41' 177.0(12) . . ?
F42' Sb40 F41' 90.0(10) . . ?
F43 Sb40 F42 89.8(8) . . ?
F41 Sb40 F42 91.0(8) . . ?
F44 Sb40 F42 176.6(9) . . ?
F43 Sb40 F45 177.1(10) . . ?
F41 Sb40 F45 90.1(8) . . ?
F44 Sb40 F45 89.7(8) . . ?
F42 Sb40 F45 88.0(8) . . ?
F43' Sb40 F44' 90.5(10) . . ?
F46' Sb40 F44' 89.8(10) . . ?
F42' Sb40 F44' 177.2(12) . . ?
F41' Sb40 F44' 89.0(10) . . ?
F43' Sb40 F45' 178.5(12) . . ?
F46' Sb40 F45' 89.1(10) . . ?
F42' Sb40 F45' 89.2(10) . . ?
F41' Sb40 F45' 88.1(10) . . ?
F44' Sb40 F45' 88.2(10) . . ?
F43 Sb40 F46 89.8(8) . . ?
F41 Sb40 F46 178.5(9) . . ?
F44 Sb40 F46 88.5(8) . . ?
F42 Sb40 F46 88.9(8) . . ?
F45 Sb40 F46 88.4(8) . . ?
Cl1 C40 Cl2 112.2(11) . . ?
Cl3 C50 Cl4 110.6(14) . . ?
Cl5 C60 Cl6 107.5(16) . . ?
Cl5' C60' Cl6' 105.1(23) . . ?

loop_
_geom_bond_atom_site_label_1
_geom_bond_atom_site_label_2
_geom_bond_distance
_geom_bond_site_symmetry_2
_geom_bond_publ_flag
Ru N1 1.950(11) . ?
Ru N27 2.021(12) . ?
Ru N33 2.024(11) . ?
Ru N30 2.050(13) . ?
Ru N7 2.094(10) . ?
Ru N9 2.115(10) . ?
N1 C2 1.35(2) . ?
N1 C6 1.36(2) . ?
C2 C3 1.37(2) . ?
C2 C7 1.46(2) . ?
C3 C4 1.41(2) . ?
C4 C5 1.34(2) . ?
C5 C6 1.35(2) . ?
C6 C9 1.50(2) . ?
C7 N7 1.33(2) . ?
C7 C8 1.50(2) . ?
N7 C11 1.43(2) . ?
C9 N9 1.25(2) . ?
C9 C10 1.56(2) . ?
N9 C19 1.43(2) . ?
C11 C16 1.39(2) . ?
C11 C12 1.40(2) . ?
C12 C13 1.39(3) . ?
C12 C17 1.50(2) . ?
C13 C14 1.39(3) . ?
C14 C15 1.32(3) . ?
C15 C16 1.41(3) . ?
C16 C18 1.48(2) . ?
C19 C24 1.38(2) . ?
C19 C20 1.39(2) . ?
C20 C21 1.42(3) . ?
C20 C25 1.51(3) . ?
C21 C22 1.36(3) . ?
C22 C23 1.34(3) . ?
C23 C24 1.38(3) . ?
C24 C26 1.51(3) . ?
N27 C28 1.12(2) . ?
C28 C29 1.47(2) . ?
N30 C31 1.13(2) . ?
C31 C32 1.47(2) . ?
N33 C34 1.10(2) . ?
C34 C35 1.47(2) . ?
Ru' N1' 1.896(9) . ?
Ru' N30' 2.015(12) . ?
Ru' N27' 2.018(12) . ?
Ru' N33' 2.028(12) . ?
Ru' N9' 2.090(11) . ?
Ru' N7' 2.101(11) . ?
N1' C2' 1.34(2) . ?
N1' C6' 1.381(15) . ?
C2' C3' 1.43(2) . ?
C2' C7' 1.49(2) . ?
C3' C4' 1.37(2) . ?
C4' C5' 1.36(2) . ?
C5' C6' 1.34(2) . ?
C6' C9' 1.45(2) . ?
C7' N7' 1.34(2) . ?
C7' C8' 1.48(2) . ?
N7' C11' 1.39(2) . ?
C9' N9' 1.29(2) . ?
C9' C10' 1.50(2) . ?
N9' C19' 1.46(2) . ?
C11' C16' 1.39(2) . ?
C11' C12' 1.41(2) . ?
C12' C13' 1.37(3) . ?
C12' C17' 1.51(3) . ?
C13' C14' 1.37(3) . ?
C14' C15' 1.36(3) . ?
C15' C16' 1.46(3) . ?
C16' C18' 1.56(3) . ?
C19' C20' 1.41(3) . ?
C19' C24' 1.41(3) . ?
C20' C21' 1.45(3) . ?
C20' C25' 1.47(3) . ?
C21' C22' 1.30(4) . ?
C22' C23' 1.37(3) . ?
C23' C24' 1.42(3) . ?
C24' C26' 1.49(3) . ?
N27' C28' 1.10(2) . ?
C28' C29' 1.51(2) . ?
N30' C31' 1.15(2) . ?
C31' C32' 1.47(2) . ?
N33' C34' 1.10(2) . ?
C34' C35' 1.50(3) . ?
Sb10 F15' 1.79(2) . ?
Sb10 F11' 1.79(2) . ?
Sb10 F16 1.792(13) . ?
Sb10 F12 1.794(13) . ?
Sb10 F14' 1.80(2) . ?
Sb10 F15 1.806(14) . ?
Sb10 F12' 1.82(2) . ?
Sb10 F14 1.817(13) . ?
Sb10 F13' 1.82(2) . ?
Sb10 F13 1.825(14) . ?
Sb10 F16' 1.83(2) . ?
Sb10 F11 1.835(12) . ?
Sb20 F24' 1.77(2) . ?
Sb20 F22 1.78(2) . ?
Sb20 F21' 1.79(2) . ?
Sb20 F21 1.794(14) . ?
Sb20 F23' 1.81(2) . ?
Sb20 F25 1.811(15) . ?
Sb20 F25' 1.81(2) . ?
Sb20 F24 1.81(2) . ?
Sb20 F26' 1.82(2) . ?
Sb20 F23 1.825(14) . ?
Sb20 F26 1.826(13) . ?
Sb20 F22' 1.83(2) . ?
Sb30 F32' 1.78(2) . ?
Sb30 F35 1.78(2) . ?
Sb30 F35' 1.803(15) . ?
Sb30 F32 1.81(2) . ?
Sb30 F36 1.82(2) . ?
Sb30 F34 1.822(14) . ?
Sb30 F31' 1.83(2) . ?
Sb30 F36' 1.83(2) . ?
Sb30 F33' 1.840(15) . ?
Sb30 F31 1.845(15) . ?
Sb30 F33 1.874(15) . ?
Sb30 F34' 1.887(15) . ?
Sb40 F43' 1.77(2) . ?
Sb40 F43 1.771(14) . ?
Sb40 F41 1.787(15) . ?
Sb40 F46' 1.79(2) . ?
Sb40 F42' 1.79(2) . ?
Sb40 F44 1.79(2) . ?
Sb40 F41' 1.81(2) . ?
Sb40 F42 1.806(14) . ?
Sb40 F45 1.816(14) . ?
Sb40 F44' 1.82(2) . ?
Sb40 F45' 1.83(2) . ?
Sb40 F46 1.843(15) . ?
C40 Cl1 1.72(2) . ?
C40 Cl2 1.74(2) . ?
C50 Cl3 1.71(2) . ?
C50 Cl4 1.76(3) . ?
C60 Cl5 1.72(2) . ?
C60 Cl6 1.75(2) . ?
C60' Cl5' 1.75(2) . ?
C60' Cl6' 1.75(2) . ?
